data_2230071
loop_
_publ_author_name
'Wu, Huilu'
'Kou, Fan'
'Jia, Fei'
'Yuan, Jingkun'
'Liu, Bin'

_publ_section_title
;
 Bis[1,3-bis(1-methyl-1<i>H</i>-benzimidazol-2-yl)-2-oxapropane]cadmium
 dipicrate acetonitrile sesquisolvate 0.25-hydrate
;
_journal_coeditor_code LH5236
_journal_issue 5
_journal_name_full 'Acta Crystallographica Section E'
_journal_page_first m647
_journal_paper_doi 10.1107/S160053681101525X
_journal_volume 67
_journal_year 2011
_chemical_formula_iupac '[Cd (C18 H18 N4 O)2] (C6 H2 N3 O7)2, 1.5C2 H3 N, 0.25H2 O'
_chemical_formula_moiety 'C36 H36 Cd N8 O2 2+, 2(C6 H2 N3 O7 -),  1.5(C2 H3 N), 0.25(H2 O)'
_chemical_formula_sum 'C51 H45 Cd N15.5 O16.25'
_chemical_formula_weight 1247.43
_chemical_name_systematic
;
Bis[1,3-bis(1-methyl-1<i>H</i>-benzimidazol-2-yl)-2-oxapropane]cadmium
dipicrate acetonitrile sesquisolvate 0.25-hydrate
;
_space_group_IT_number 15
_symmetry_cell_setting monoclinic
_symmetry_space_group_name_Hall '-C 2yc'
_symmetry_space_group_name_H-M 'C 1 2/c 1'
_atom_sites_solution_hydrogens geom
_atom_sites_solution_primary direct
_atom_sites_solution_secondary difmap
_cell_angle_alpha 90.00
_cell_angle_beta 122.6970(10)
_cell_angle_gamma 90.00
_cell_formula_units_Z 8
_cell_length_a 28.5192(5)
_cell_length_b 18.1631(3)
_cell_length_c 25.4194(5)
_cell_measurement_reflns_used 7749
_cell_measurement_temperature 153(2)
_cell_measurement_theta_max 27.5
_cell_measurement_theta_min 3.16
_cell_volume 11080.7(4)
_computing_cell_refinement 'RAPID-AUTO (Rigaku/MSC, 2004)'
_computing_data_collection 'RAPID-AUTO (Rigaku/MSC, 2004)'
_computing_data_reduction 'RAPID-AUTO (Rigaku/MSC, 2004)'
_computing_molecular_graphics 'SHELXTL (Sheldrick, 2008)'
_computing_publication_material 'SHELXTL (Sheldrick, 2008)'
_computing_structure_refinement 'SHELXL97 (Sheldrick, 2008)'
_computing_structure_solution 'SHELXS97 (Sheldrick, 2008)'
_diffrn_ambient_temperature 153(2)
_diffrn_measured_fraction_theta_full 0.995
_diffrn_measured_fraction_theta_max 0.995
_diffrn_measurement_device_type 'Rigaku R-AXIS Spider'
_diffrn_measurement_method '\f and \w'
_diffrn_radiation_monochromator graphite
_diffrn_radiation_source 'fine-focus sealed tube'
_diffrn_radiation_type MoK\a
_diffrn_radiation_wavelength 0.71073
_diffrn_reflns_av_R_equivalents 0.0232
_diffrn_reflns_av_sigmaI/netI 0.0204
_diffrn_reflns_limit_h_max 36
_diffrn_reflns_limit_h_min -36
_diffrn_reflns_limit_k_max 23
_diffrn_reflns_limit_k_min -23
_diffrn_reflns_limit_l_max 33
_diffrn_reflns_limit_l_min -32
_diffrn_reflns_number 51747
_diffrn_reflns_theta_full 27.48
_diffrn_reflns_theta_max 27.48
_diffrn_reflns_theta_min 3.16
_diffrn_standards_decay_% 0
_diffrn_standards_interval_count 0
_diffrn_standards_interval_time 0
_diffrn_standards_number 0
_exptl_absorpt_coefficient_mu 0.478
_exptl_absorpt_correction_T_max 0.8979
_exptl_absorpt_correction_T_min 0.8620
_exptl_absorpt_correction_type multi-scan
_exptl_absorpt_process_details '(ABSCOR; Higashi, 1995)'
_exptl_crystal_colour yellow
_exptl_crystal_density_diffrn 1.496
_exptl_crystal_density_method 'not measured'
_exptl_crystal_description block
_exptl_crystal_F_000 5100
_exptl_crystal_size_max 0.58
_exptl_crystal_size_mid 0.54
_exptl_crystal_size_min 0.42
_refine_diff_density_max 1.141
_refine_diff_density_min -0.852
_refine_ls_extinction_method none
_refine_ls_goodness_of_fit_ref 1.054
_refine_ls_hydrogen_treatment constr
_refine_ls_matrix_type full
_refine_ls_number_parameters 813
_refine_ls_number_reflns 12631
_refine_ls_number_restraints 48
_refine_ls_restrained_S_all 1.062
_refine_ls_R_factor_all 0.0393
_refine_ls_R_factor_gt 0.0336
_refine_ls_shift/su_max 0.001
_refine_ls_shift/su_mean 0.000
_refine_ls_structure_factor_coef Fsqd
_refine_ls_weighting_details 'calc w=1/[\s^2^(Fo^2^)+(0.0565P)^2^+18.4728P] where P=(Fo^2^+2Fc^2^)/3'
_refine_ls_weighting_scheme calc
_refine_ls_wR_factor_gt 0.0966
_refine_ls_wR_factor_ref 0.1008
_reflns_number_gt 11048
_reflns_number_total 12631
_reflns_threshold_expression I>2\s(I)
_cod_data_source_file lh5236.cif
_cod_data_source_block I
_cod_original_cell_volume 11080.7(3)
_cod_original_sg_symbol_H-M 'C 2/c'
_cod_original_formula_sum 'C51 H45 Cd N15.50 O16.25'
_cod_database_code 2230071
_cod_database_fobs_code 2230071

loop_
_symmetry_equiv_pos_as_xyz
'x, y, z'
'-x, y, -z+1/2'
'x+1/2, y+1/2, z'
'-x+1/2, y+1/2, -z+1/2'
'-x, -y, -z'
'x, -y, z-1/2'
'-x+1/2, -y+1/2, -z'
'x+1/2, -y+1/2, z-1/2'

loop_
_atom_site_type_symbol
_atom_site_label
_atom_site_fract_x
_atom_site_fract_y
_atom_site_fract_z
_atom_site_U_iso_or_equiv
_atom_site_adp_type
_atom_site_calc_flag
_atom_site_refinement_flags
_atom_site_occupancy
_atom_site_symmetry_multiplicity
_atom_site_disorder_assembly
_atom_site_disorder_group
Cd Cd 0.299484(6) 0.121031(7) 0.330165(6) 0.01844(6) Uani d . 1 1 . .
O O1 0.26484(7) 0.06428(12) 0.39188(8) 0.0419(5) Uani d . 1 1 . .
O O2 0.34653(9) 0.18207(9) 0.28007(8) 0.0366(4) Uani d . 1 1 . .
N N1 0.36649(8) 0.10160(10) 0.43043(8) 0.0258(4) Uani d . 1 1 . .
N N2 0.40481(10) 0.05758(13) 0.52649(9) 0.0389(5) Uani d . 1 1 . .
N N3 0.20723(7) 0.09654(9) 0.27406(8) 0.0218(3) Uani d . 1 1 . .
N N4 0.12489(8) 0.06046(10) 0.25523(9) 0.0277(4) Uani d . 1 1 . .
N N5 0.29001(7) 0.24327(9) 0.32272(8) 0.0213(3) Uani d . 1 1 . .
N N6 0.30453(8) 0.35829(10) 0.30522(9) 0.0241(4) Uani d . 1 1 . .
N N7 0.33174(7) 0.04057(9) 0.29023(8) 0.0208(3) Uani d . 1 1 . .
N N8 0.37633(8) 0.00252(10) 0.24547(8) 0.0240(4) Uani d . 1 1 . .
C C1 0.42397(11) 0.10573(15) 0.46039(11) 0.0345(5) Uani d . 1 1 . .
C C2 0.45674(12) 0.13093(18) 0.43868(13) 0.0460(7) Uani d . 1 1 . .
H H2A 0.4404 0.1502 0.3976 0.055 Uiso calc R 1 1 . .
C C3 0.51350(14) 0.1268(3) 0.47890(16) 0.0723(12) Uani d . 1 1 . .
H H3A 0.5369 0.1442 0.4656 0.087 Uiso calc R 1 1 . .
C C4 0.53767(15) 0.0976(3) 0.53926(17) 0.0876(15) Uani d . 1 1 . .
H H4A 0.5771 0.0946 0.5656 0.105 Uiso calc R 1 1 . .
C C5 0.50572(14) 0.0730(3) 0.56147(14) 0.0727(12) Uani d . 1 1 . .
H H5A 0.5221 0.0535 0.6025 0.087 Uiso calc R 1 1 . .
C C6 0.44846(12) 0.07813(18) 0.52082(12) 0.0453(7) Uani d . 1 1 . .
C C7 0.35718(10) 0.07241(12) 0.47135(10) 0.0281(5) Uani d . 1 1 . .
C C8 0.30009(10) 0.05688(14) 0.45734(10) 0.0309(5) Uani d . 1 1 . .
H H8A 0.2979 0.0065 0.4707 0.037 Uiso calc R 1 1 . .
H H8B 0.2898 0.0926 0.4789 0.037 Uiso calc R 1 1 . .
C C9 0.20837(10) 0.04559(13) 0.36501(11) 0.0297(5) Uani d . 1 1 . .
H H9A 0.1925 0.0727 0.3857 0.036 Uiso calc R 1 1 . .
H H9B 0.2043 -0.0079 0.3689 0.036 Uiso calc R 1 1 . .
C C10 0.17993(9) 0.06741(11) 0.29774(10) 0.0235(4) Uani d . 1 1 . .
C C11 0.11516(9) 0.08786(12) 0.19891(11) 0.0272(4) Uani d . 1 1 . .
C C12 0.06697(11) 0.09476(16) 0.13996(13) 0.0400(6) Uani d . 1 1 . .
H H12A 0.0317 0.0795 0.1316 0.048 Uiso calc R 1 1 . .
C C13 0.07300(12) 0.12492(17) 0.09413(14) 0.0460(7) Uani d . 1 1 . .
H H13A 0.0409 0.1312 0.0533 0.055 Uiso calc R 1 1 . .
C C14 0.12501(11) 0.14665(16) 0.10585(12) 0.0382(6) Uani d . 1 1 . .
H H14A 0.1273 0.1669 0.0728 0.046 Uiso calc R 1 1 . .
C C15 0.17307(10) 0.13914(13) 0.16449(10) 0.0283(5) Uani d . 1 1 . .
H H15A 0.2084 0.1532 0.1725 0.034 Uiso calc R 1 1 . .
C C16 0.16720(9) 0.10992(11) 0.21151(10) 0.0228(4) Uani d . 1 1 . .
C C17 0.40956(15) 0.0278(2) 0.58261(12) 0.0626(10) Uani d . 1 1 . .
H H17A 0.3725 0.0138 0.5730 0.094 Uiso calc R 1 1 . .
H H17B 0.4255 0.0652 0.6156 0.094 Uiso calc R 1 1 . .
H H17C 0.4338 -0.0156 0.5969 0.094 Uiso calc R 1 1 . .
C C18 0.08242(11) 0.02886(16) 0.26413(15) 0.0430(6) Uani d . 1 1 . .
H H18A 0.0991 0.0170 0.3084 0.065 Uiso calc R 1 1 . .
H H18B 0.0674 -0.0161 0.2391 0.065 Uiso calc R 1 1 . .
H H18C 0.0522 0.0645 0.2508 0.065 Uiso calc R 1 1 . .
C C19 0.27055(9) 0.29043(11) 0.34982(10) 0.0218(4) Uani d . 1 1 . .
C C20 0.24570(10) 0.27499(12) 0.38291(10) 0.0269(4) Uani d . 1 1 . .
H H20A 0.2394 0.2258 0.3902 0.032 Uiso calc R 1 1 . .
C C21 0.23058(11) 0.33411(13) 0.40476(12) 0.0335(5) Uani d . 1 1 . .
H H21A 0.2131 0.3254 0.4271 0.040 Uiso calc R 1 1 . .
C C22 0.24056(11) 0.40694(13) 0.39450(12) 0.0348(5) Uani d . 1 1 . .
H H22A 0.2300 0.4463 0.4106 0.042 Uiso calc R 1 1 . .
C C23 0.26518(10) 0.42301(12) 0.36175(11) 0.0303(5) Uani d . 1 1 . .
H H23A 0.2719 0.4723 0.3549 0.036 Uiso calc R 1 1 . .
C C24 0.27965(9) 0.36313(12) 0.33926(10) 0.0238(4) Uani d . 1 1 . .
C C25 0.30962(9) 0.28560(11) 0.29698(10) 0.0216(4) Uani d . 1 1 . .
C C26 0.33478(10) 0.25727(11) 0.26257(10) 0.0250(4) Uani d . 1 1 . .
H H26A 0.3083 0.2621 0.2169 0.030 Uiso calc R 1 1 . .
H H26B 0.3693 0.2845 0.2749 0.030 Uiso calc R 1 1 . .
C C27 0.35949(10) 0.13814(12) 0.24365(10) 0.0256(4) Uani d . 1 1 . .
H H27A 0.3975 0.1492 0.2538 0.031 Uiso calc R 1 1 . .
H H27B 0.3326 0.1472 0.1985 0.031 Uiso calc R 1 1 . .
C C28 0.35576(9) 0.06047(11) 0.25997(9) 0.0215(4) Uani d . 1 1 . .
C C29 0.36456(9) -0.06028(12) 0.26718(10) 0.0239(4) Uani d . 1 1 . .
C C30 0.37405(10) -0.13480(13) 0.26362(11) 0.0314(5) Uani d . 1 1 . .
H H30A 0.3924 -0.1515 0.2439 0.038 Uiso calc R 1 1 . .
C C31 0.35529(11) -0.18329(13) 0.29043(12) 0.0349(5) Uani d . 1 1 . .
H H31A 0.3607 -0.2346 0.2886 0.042 Uiso calc R 1 1 . .
C C32 0.32875(10) -0.15936(13) 0.32001(11) 0.0304(5) Uani d . 1 1 . .
H H32A 0.3170 -0.1945 0.3382 0.036 Uiso calc R 1 1 . .
C C33 0.31914(9) -0.08489(12) 0.32339(10) 0.0253(4) Uani d . 1 1 . .
H H33A 0.3011 -0.0684 0.3436 0.030 Uiso calc R 1 1 . .
C C34 0.33698(8) -0.03589(11) 0.29598(9) 0.0213(4) Uani d . 1 1 . .
C C35 0.32305(11) 0.41939(13) 0.28366(13) 0.0344(5) Uani d . 1 1 . .
H H35A 0.3231 0.4041 0.2467 0.052 Uiso calc R 1 1 . .
H H35B 0.3608 0.4340 0.3169 0.052 Uiso calc R 1 1 . .
H H35C 0.2977 0.4612 0.2728 0.052 Uiso calc R 1 1 . .
C C36 0.40395(12) 0.00594(15) 0.21100(13) 0.0373(6) Uani d . 1 1 . .
H H36A 0.4312 0.0461 0.2276 0.056 Uiso calc R 1 1 . .
H H36B 0.3761 0.0148 0.1666 0.056 Uiso calc R 1 1 . .
H H36C 0.4230 -0.0408 0.2157 0.056 Uiso calc R 1 1 . .
O O3 0.1456(3) -0.0423(3) -0.0743(4) 0.0484(17) Uani d PD 0.496(15) 1 A 1
O O4 0.0579(7) 0.0579(6) -0.1197(3) 0.053(3) Uani d PD 0.496(15) 1 A 1
O O5 0.0860(8) 0.1102(6) -0.0306(6) 0.0451(19) Uani d PD 0.496(15) 1 A 1
O O6 0.0433(15) -0.0804(11) 0.0835(16) 0.046(4) Uani d PD 0.496(15) 1 A 1
O O7 0.0783(13) -0.1894(9) 0.0952(12) 0.040(3) Uani d PD 0.496(15) 1 A 1
O O8 0.1464(6) -0.2605(4) -0.0310(7) 0.0414(16) Uani d PD 0.496(15) 1 A 1
O O9 0.1891(5) -0.1795(7) -0.0539(7) 0.050(2) Uani d PD 0.496(15) 1 A 1
N N9 0.0767(2) 0.0560(3) -0.0632(3) 0.0299(8) Uani d PD 0.496(15) 1 A 1
N N10 0.0634(4) -0.1293(4) 0.0676(4) 0.0299(8) Uani d PD 0.496(15) 1 A 1
N N11 0.1580(3) -0.1959(4) -0.0368(2) 0.0299(8) Uani d PD 0.496(15) 1 A 1
C C37 0.1216(2) -0.0664(3) -0.0467(2) 0.0299(8) Uani d PGD 0.496(15) 1 A 1
C C38 0.0914(2) -0.0170(2) -0.0346(2) 0.0299(8) Uani d PGD 0.496(15) 1 A 1
C C39 0.0701(2) -0.0389(3) 0.0009(3) 0.0299(8) Uani d PGD 0.496(15) 1 A 1
H H39 0.0494 -0.0051 0.0092 0.036 Uiso calc PR 0.496(15) 1 A 1
C C40 0.0791(3) -0.1102(3) 0.0243(3) 0.0299(8) Uani d PGD 0.496(15) 1 A 1
C C41 0.1093(2) -0.1596(2) 0.0122(2) 0.0299(8) Uani d PGD 0.496(15) 1 A 1
H H41 0.1155 -0.2084 0.0282 0.036 Uiso calc PR 0.496(15) 1 A 1
C C42 0.1306(2) -0.1377(3) -0.0233(2) 0.0299(8) Uani d PGD 0.496(15) 1 A 1
O O3A 0.1227(5) -0.0741(8) -0.1003(5) 0.087(4) Uani d PD 0.504(15) 1 A 2
O O4A 0.0451(7) 0.0393(7) -0.1321(3) 0.059(3) Uani d PD 0.504(15) 1 A 2
O O5A 0.0821(8) 0.0948(5) -0.0427(5) 0.052(2) Uani d PD 0.504(15) 1 A 2
O O6A 0.0358(15) -0.0751(10) 0.0787(15) 0.043(3) Uani d PD 0.504(15) 1 A 2
O O7A 0.0684(13) -0.1862(8) 0.0924(13) 0.040(4) Uani d PD 0.504(15) 1 A 2
O O8A 0.1405(7) -0.2802(5) -0.0274(8) 0.060(2) Uani d PD 0.504(15) 1 A 2
O O9A 0.1788(6) -0.1971(7) -0.0553(8) 0.062(3) Uani d PD 0.504(15) 1 A 2
N N9A 0.0702(2) 0.0394(4) -0.0750(3) 0.0323(8) Uani d PD 0.504(15) 1 A 2
N N10A 0.0632(4) -0.1225(4) 0.0721(4) 0.0323(8) Uani d PD 0.504(15) 1 A 2
N N11A 0.1470(3) -0.2158(5) -0.0386(2) 0.0323(8) Uani d PD 0.504(15) 1 A 2
C C37A 0.1105(3) -0.0869(4) -0.0608(3) 0.0323(8) Uani d PD 0.504(15) 1 A 2
C C38A 0.0834(2) -0.0324(4) -0.0438(3) 0.0323(8) Uani d PD 0.504(15) 1 A 2
C C39A 0.0712(3) -0.0402(4) 0.0017(3) 0.0323(8) Uani d PD 0.504(15) 1 A 2
H H39A 0.0564 -0.0007 0.0128 0.039 Uiso calc PR 0.504(15) 1 A 2
C C40A 0.0817(3) -0.1087(4) 0.0304(3) 0.0323(8) Uani d PD 0.504(15) 1 A 2
C C41A 0.1038(3) -0.1670(3) 0.0145(3) 0.0323(8) Uani d PD 0.504(15) 1 A 2
H H41A 0.1077 -0.2146 0.0320 0.039 Uiso calc PR 0.504(15) 1 A 2
C C42A 0.1199(2) -0.1543(4) -0.0273(2) 0.0323(8) Uani d PD 0.504(15) 1 A 2
O O10 0.25476(7) 0.72895(9) 0.38655(7) 0.0331(4) Uani d . 1 1 . .
O O11 0.23974(9) 0.58200(10) 0.38755(8) 0.0403(4) Uani d . 1 1 . .
O O12 0.21537(8) 0.56317(10) 0.45331(9) 0.0420(4) Uani d . 1 1 . .
O O13 0.35914(9) 0.63635(11) 0.66491(8) 0.0412(4) Uani d . 1 1 . .
O O14 0.39345(8) 0.74662(11) 0.67826(8) 0.0406(4) Uani d . 1 1 . .
O O15 0.36237(9) 0.88401(10) 0.49750(11) 0.0489(5) Uani d . 1 1 . .
O O16 0.27765(8) 0.87300(9) 0.41825(8) 0.0360(4) Uani d . 1 1 . .
N N12 0.24252(8) 0.59618(10) 0.43636(9) 0.0286(4) Uani d . 1 1 . .
N N13 0.36553(8) 0.69456(12) 0.64433(9) 0.0307(4) Uani d . 1 1 . .
N N14 0.31871(8) 0.84920(11) 0.46653(10) 0.0299(4) Uani d . 1 1 . .
C C43 0.28021(9) 0.72150(12) 0.44401(10) 0.0239(4) Uani d . 1 1 . .
C C44 0.27884(9) 0.65514(11) 0.47564(10) 0.0234(4) Uani d . 1 1 . .
C C45 0.30566(9) 0.64627(12) 0.53892(10) 0.0248(4) Uani d . 1 1 . .
H H45 0.3018 0.6019 0.5560 0.030 Uiso calc R 1 1 . .
C C46 0.33859(9) 0.70308(12) 0.57785(10) 0.0248(4) Uani d . 1 1 . .
C C47 0.34390(9) 0.76879(12) 0.55323(10) 0.0253(4) Uani d . 1 1 . .
H H47 0.3671 0.8071 0.5802 0.030 Uiso calc R 1 1 . .
C C48 0.31512(9) 0.77740(11) 0.48950(10) 0.0230(4) Uani d . 1 1 . .
N N15 0.51231(16) 0.1314(2) 0.32991(17) 0.0788(10) Uani d D 1 1 . .
C C49 0.50121(15) 0.2701(2) 0.33945(19) 0.0720(11) Uani d D 1 1 . .
H H49A 0.4856 0.2933 0.2985 0.108 Uiso calc R 1 1 . .
H H49B 0.5376 0.2920 0.3694 0.108 Uiso calc R 1 1 . .
H H49C 0.4760 0.2779 0.3539 0.108 Uiso calc R 1 1 . .
C C50 0.50764(13) 0.1936(2) 0.33446(14) 0.0574(9) Uani d D 1 1 . .
N N17 0.0073(4) -0.2706(4) -0.1301(4) 0.0413(10) Uani d PD 0.25 1 B 1
C C51 0.0233(4) -0.1696(5) -0.1889(5) 0.0413(10) Uani d PD 0.25 1 B 1
H H51A 0.0262 -0.1221 -0.1690 0.062 Uiso calc PR 0.25 1 B 1
H H51B -0.0073 -0.1678 -0.2330 0.062 Uiso calc PR 0.25 1 B 1
H H51C 0.0583 -0.1799 -0.1861 0.062 Uiso calc PR 0.25 1 B 1
C C52 0.0130(5) -0.2251(5) -0.1585(5) 0.0413(10) Uani d PD 0.25 1 B 1
N N17' 0.0090(4) -0.3585(4) -0.2314(4) 0.0413(10) Uani d PD 0.25 1 . 2
C C51' 0.0045(5) -0.2498(5) -0.1700(6) 0.0413(10) Uani d PD 0.25 1 C 2
H H51D 0.0227 -0.2077 -0.1757 0.062 Uiso calc PR 0.25 1 C 2
H H51E 0.0227 -0.2604 -0.1253 0.062 Uiso calc PR 0.25 1 C 2
H H51F -0.0349 -0.2383 -0.1876 0.062 Uiso calc PR 0.25 1 C 2
C C52' 0.0085(4) -0.3119(5) -0.2006(5) 0.0413(10) Uani d PD 0.25 1 . 2
O O1W 0.1049(7) -0.2090(6) -0.1928(5) 0.099(4) Uani d P 0.25 1 . .

loop_
_atom_site_aniso_label
_atom_site_aniso_U_11
_atom_site_aniso_U_22
_atom_site_aniso_U_33
_atom_site_aniso_U_12
_atom_site_aniso_U_13
_atom_site_aniso_U_23
Cd 0.02384(9) 0.01664(8) 0.01959(8) 0.00003(5) 0.01485(7) 0.00183(5)
O1 0.0315(9) 0.0696(13) 0.0264(8) -0.0084(9) 0.0168(7) 0.0127(9)
O2 0.0670(13) 0.0223(8) 0.0417(10) 0.0104(8) 0.0433(10) 0.0095(7)
N1 0.0317(10) 0.0278(9) 0.0204(8) -0.0021(7) 0.0158(8) 0.0020(7)
N2 0.0459(13) 0.0478(13) 0.0172(9) -0.0135(10) 0.0132(9) 0.0031(9)
N3 0.0256(9) 0.0180(8) 0.0269(9) -0.0009(7) 0.0176(8) -0.0008(7)
N4 0.0252(9) 0.0256(9) 0.0390(10) -0.0008(7) 0.0218(9) 0.0007(8)
N5 0.0256(9) 0.0170(8) 0.0228(8) -0.0009(6) 0.0141(7) 0.0024(7)
N6 0.0263(9) 0.0166(8) 0.0301(9) -0.0003(7) 0.0158(8) 0.0046(7)
N7 0.0251(9) 0.0218(8) 0.0186(8) 0.0015(7) 0.0139(7) 0.0005(7)
N8 0.0276(9) 0.0265(9) 0.0246(9) 0.0028(7) 0.0184(8) 0.0000(7)
C1 0.0331(13) 0.0440(13) 0.0201(10) -0.0081(10) 0.0104(10) 0.0018(10)
C2 0.0316(14) 0.073(2) 0.0285(13) -0.0094(13) 0.0129(11) 0.0089(13)
C3 0.0339(16) 0.128(4) 0.0405(17) -0.0201(19) 0.0104(14) 0.0163(19)
C4 0.0329(17) 0.157(4) 0.0447(19) -0.020(2) 0.0022(15) 0.026(2)
C5 0.0434(18) 0.117(3) 0.0285(14) -0.020(2) 0.0005(13) 0.0212(18)
C6 0.0409(15) 0.0613(18) 0.0230(11) -0.0155(13) 0.0101(11) 0.0041(12)
C7 0.0391(13) 0.0264(11) 0.0202(10) -0.0057(9) 0.0168(10) -0.0014(8)
C8 0.0426(14) 0.0335(12) 0.0241(10) -0.0036(10) 0.0231(10) 0.0029(9)
C9 0.0321(12) 0.0313(11) 0.0348(12) -0.0025(9) 0.0241(10) 0.0031(10)
C10 0.0274(11) 0.0179(9) 0.0323(11) 0.0003(8) 0.0208(9) -0.0008(8)
C11 0.0266(11) 0.0229(10) 0.0352(12) -0.0009(8) 0.0187(10) -0.0008(9)
C12 0.0260(12) 0.0451(14) 0.0441(14) -0.0039(10) 0.0157(11) -0.0025(12)
C13 0.0319(14) 0.0595(18) 0.0330(13) -0.0036(12) 0.0086(11) -0.0001(12)
C14 0.0374(14) 0.0451(14) 0.0269(12) -0.0053(11) 0.0140(11) 0.0017(11)
C15 0.0311(12) 0.0286(11) 0.0267(11) -0.0046(9) 0.0165(10) -0.0030(9)
C16 0.0254(11) 0.0173(9) 0.0270(10) -0.0004(7) 0.0149(9) -0.0020(8)
C17 0.071(2) 0.085(2) 0.0207(12) -0.0314(19) 0.0174(13) 0.0081(14)
C18 0.0320(13) 0.0472(15) 0.0618(17) -0.0037(11) 0.0332(13) 0.0080(13)
C19 0.0238(10) 0.0178(9) 0.0229(10) 0.0004(7) 0.0119(8) 0.0015(8)
C20 0.0339(12) 0.0223(10) 0.0288(11) -0.0005(8) 0.0197(10) 0.0018(9)
C21 0.0434(14) 0.0297(12) 0.0369(13) 0.0011(10) 0.0278(11) -0.0003(10)
C22 0.0457(15) 0.0246(11) 0.0400(13) 0.0036(10) 0.0269(12) -0.0041(10)
C23 0.0376(13) 0.0170(10) 0.0376(12) 0.0007(9) 0.0211(11) 0.0002(9)
C24 0.0250(11) 0.0198(9) 0.0250(10) -0.0007(8) 0.0124(9) 0.0017(8)
C25 0.0226(10) 0.0184(9) 0.0222(9) -0.0001(7) 0.0110(8) 0.0027(8)
C26 0.0325(11) 0.0201(10) 0.0270(10) 0.0003(8) 0.0190(9) 0.0047(8)
C27 0.0328(12) 0.0264(10) 0.0265(10) 0.0009(9) 0.0219(9) 0.0017(9)
C28 0.0225(10) 0.0249(10) 0.0192(9) 0.0021(8) 0.0127(8) 0.0006(8)
C29 0.0248(10) 0.0259(10) 0.0212(9) 0.0016(8) 0.0126(8) -0.0023(8)
C30 0.0357(13) 0.0283(11) 0.0331(12) 0.0041(9) 0.0204(10) -0.0040(9)
C31 0.0389(14) 0.0235(11) 0.0399(13) 0.0027(9) 0.0198(11) -0.0015(10)
C32 0.0338(12) 0.0248(11) 0.0290(11) -0.0022(9) 0.0146(10) 0.0015(9)
C33 0.0261(11) 0.0261(11) 0.0231(10) -0.0009(8) 0.0130(9) -0.0001(8)
C34 0.0209(10) 0.0231(10) 0.0178(9) 0.0012(7) 0.0091(8) -0.0014(8)
C35 0.0382(13) 0.0217(10) 0.0474(14) -0.0014(9) 0.0259(12) 0.0113(10)
C36 0.0475(15) 0.0414(14) 0.0429(14) 0.0052(11) 0.0376(13) 0.0005(11)
O3 0.065(4) 0.049(3) 0.066(4) 0.006(2) 0.058(3) 0.005(3)
O4 0.088(8) 0.049(4) 0.028(3) 0.009(4) 0.035(4) 0.004(3)
O5 0.056(5) 0.040(4) 0.039(4) -0.023(4) 0.025(4) -0.014(3)
O6 0.044(8) 0.067(6) 0.047(6) 0.022(4) 0.038(6) 0.018(4)
O7 0.028(8) 0.057(5) 0.037(4) 0.006(3) 0.019(4) 0.018(3)
O8 0.061(4) 0.022(4) 0.058(4) 0.006(3) 0.043(3) 0.012(4)
O9 0.043(5) 0.067(5) 0.058(4) 0.005(4) 0.039(3) 0.002(4)
N9 0.0248(11) 0.0396(13) 0.0259(12) -0.0023(9) 0.0141(9) -0.0023(10)
N10 0.0248(11) 0.0396(13) 0.0259(12) -0.0023(9) 0.0141(9) -0.0023(10)
N11 0.0248(11) 0.0396(13) 0.0259(12) -0.0023(9) 0.0141(9) -0.0023(10)
C37 0.0248(11) 0.0396(13) 0.0259(12) -0.0023(9) 0.0141(9) -0.0023(10)
C38 0.0248(11) 0.0396(13) 0.0259(12) -0.0023(9) 0.0141(9) -0.0023(10)
C39 0.0248(11) 0.0396(13) 0.0259(12) -0.0023(9) 0.0141(9) -0.0023(10)
C40 0.0248(11) 0.0396(13) 0.0259(12) -0.0023(9) 0.0141(9) -0.0023(10)
C41 0.0248(11) 0.0396(13) 0.0259(12) -0.0023(9) 0.0141(9) -0.0023(10)
C42 0.0248(11) 0.0396(13) 0.0259(12) -0.0023(9) 0.0141(9) -0.0023(10)
O3A 0.090(6) 0.134(9) 0.080(6) 0.064(6) 0.075(5) 0.062(6)
O4A 0.070(6) 0.064(6) 0.034(3) 0.019(5) 0.024(4) 0.016(3)
O5A 0.059(4) 0.035(4) 0.040(5) -0.026(4) 0.012(4) -0.002(3)
O6A 0.043(8) 0.053(6) 0.050(6) 0.012(4) 0.036(6) 0.010(4)
O7A 0.031(9) 0.046(4) 0.053(6) 0.008(3) 0.028(6) 0.018(3)
O8A 0.087(6) 0.036(4) 0.076(5) 0.011(5) 0.055(4) 0.013(5)
O9A 0.061(6) 0.081(7) 0.080(5) -0.004(4) 0.063(5) -0.015(5)
N9A 0.0233(11) 0.0483(14) 0.0279(12) 0.0001(10) 0.0155(9) 0.0043(10)
N10A 0.0233(11) 0.0483(14) 0.0279(12) 0.0001(10) 0.0155(9) 0.0043(10)
N11A 0.0233(11) 0.0483(14) 0.0279(12) 0.0001(10) 0.0155(9) 0.0043(10)
C37A 0.0233(11) 0.0483(14) 0.0279(12) 0.0001(10) 0.0155(9) 0.0043(10)
C38A 0.0233(11) 0.0483(14) 0.0279(12) 0.0001(10) 0.0155(9) 0.0043(10)
C39A 0.0233(11) 0.0483(14) 0.0279(12) 0.0001(10) 0.0155(9) 0.0043(10)
C40A 0.0233(11) 0.0483(14) 0.0279(12) 0.0001(10) 0.0155(9) 0.0043(10)
C41A 0.0233(11) 0.0483(14) 0.0279(12) 0.0001(10) 0.0155(9) 0.0043(10)
C42A 0.0233(11) 0.0483(14) 0.0279(12) 0.0001(10) 0.0155(9) 0.0043(10)
O10 0.0415(10) 0.0343(9) 0.0229(8) 0.0017(7) 0.0169(7) 0.0014(7)
O11 0.0662(13) 0.0292(9) 0.0313(9) -0.0019(8) 0.0301(9) -0.0056(7)
O12 0.0511(12) 0.0377(10) 0.0504(11) -0.0157(8) 0.0362(10) -0.0122(8)
O13 0.0527(12) 0.0428(10) 0.0281(9) 0.0101(9) 0.0218(9) 0.0101(8)
O14 0.0400(10) 0.0539(11) 0.0276(8) -0.0025(8) 0.0180(8) -0.0088(8)
O15 0.0383(11) 0.0397(11) 0.0665(14) -0.0106(8) 0.0268(10) 0.0036(9)
O16 0.0443(11) 0.0332(9) 0.0361(9) 0.0053(7) 0.0255(9) 0.0098(7)
N12 0.0353(11) 0.0232(9) 0.0306(10) 0.0025(8) 0.0200(9) -0.0019(8)
N13 0.0299(10) 0.0399(11) 0.0242(9) 0.0073(8) 0.0159(8) 0.0000(8)
N14 0.0335(11) 0.0276(10) 0.0385(11) 0.0003(8) 0.0258(9) 0.0009(8)
C43 0.0248(10) 0.0262(10) 0.0259(10) 0.0042(8) 0.0170(9) 0.0009(8)
C44 0.0253(10) 0.0228(10) 0.0264(10) 0.0015(8) 0.0168(9) -0.0022(8)
C45 0.0285(11) 0.0243(10) 0.0303(11) 0.0060(8) 0.0216(9) 0.0034(9)
C46 0.0250(11) 0.0318(11) 0.0215(10) 0.0073(8) 0.0150(9) 0.0024(8)
C47 0.0219(10) 0.0280(11) 0.0280(11) 0.0010(8) 0.0148(9) -0.0049(9)
C48 0.0236(10) 0.0232(10) 0.0278(10) 0.0021(8) 0.0175(9) 0.0025(8)
N15 0.073(2) 0.093(3) 0.0564(19) -0.011(2) 0.0263(18) -0.0007(19)
C49 0.0415(18) 0.109(3) 0.072(2) -0.0059(19) 0.0352(18) -0.033(2)
C50 0.0366(16) 0.098(3) 0.0354(15) -0.0093(17) 0.0180(13) -0.0140(18)
N17 0.0259(19) 0.030(2) 0.057(3) 0.0023(16) 0.015(2) -0.0053(18)
C51 0.0259(19) 0.030(2) 0.057(3) 0.0023(16) 0.015(2) -0.0053(18)
C52 0.0259(19) 0.030(2) 0.057(3) 0.0023(16) 0.015(2) -0.0053(18)
N17' 0.0259(19) 0.030(2) 0.057(3) 0.0023(16) 0.015(2) -0.0053(18)
C51' 0.0259(19) 0.030(2) 0.057(3) 0.0023(16) 0.015(2) -0.0053(18)
C52' 0.0259(19) 0.030(2) 0.057(3) 0.0023(16) 0.015(2) -0.0053(18)
O1W 0.143(12) 0.058(7) 0.061(7) 0.009(7) 0.034(7) -0.006(5)

loop_
_atom_type_symbol
_atom_type_description
_atom_type_scat_dispersion_real
_atom_type_scat_dispersion_imag
_atom_type_scat_source
C C 0.0033 0.0016 'International Tables Vol C Tables 4.2.6.8 and 6.1.1.4'
H H 0.0000 0.0000 'International Tables Vol C Tables 4.2.6.8 and 6.1.1.4'
Cd Cd -0.8075 1.2024 'International Tables Vol C Tables 4.2.6.8 and 6.1.1.4'
N N 0.0061 0.0033 'International Tables Vol C Tables 4.2.6.8 and 6.1.1.4'
O O 0.0106 0.0060 'International Tables Vol C Tables 4.2.6.8 and 6.1.1.4'

loop_
_geom_angle_atom_site_label_1
_geom_angle_atom_site_label_2
_geom_angle_atom_site_label_3
_geom_angle_site_symmetry_1
_geom_angle_site_symmetry_3
_geom_angle
_geom_angle_publ_flag
N5 Cd N1 . . 104.07(7) ?
N5 Cd N7 . . 132.12(6) ?
N1 Cd N7 . . 96.09(7) ?
N5 Cd N3 . . 95.51(6) ?
N1 Cd N3 . . 132.44(7) ?
N7 Cd N3 . . 102.05(6) ?
N5 Cd O1 . . 113.26(7) ?
N1 Cd O1 . . 66.54(6) ?
N7 Cd O1 . . 114.58(7) ?
N3 Cd O1 . . 65.93(6) ?
N5 Cd O2 . . 66.25(6) ?
N1 Cd O2 . . 106.34(7) ?
N7 Cd O2 . . 66.52(6) ?
N3 Cd O2 . . 121.21(6) ?
O1 Cd O2 . . 172.75(6) ?
C9 O1 C8 . . 116.64(17) ?
C9 O1 Cd . . 122.27(13) ?
C8 O1 Cd . . 120.73(14) ?
C27 O2 C26 . . 116.02(16) ?
C27 O2 Cd . . 118.42(13) ?
C26 O2 Cd . . 118.45(13) ?
C7 N1 C1 . . 105.72(19) ?
C7 N1 Cd . . 123.42(16) ?
C1 N1 Cd . . 130.20(15) ?
C7 N2 C6 . . 107.2(2) ?
C7 N2 C17 . . 126.7(2) ?
C6 N2 C17 . . 126.1(2) ?
C10 N3 C16 . . 105.58(18) ?
C10 N3 Cd . . 124.19(15) ?
C16 N3 Cd . . 130.19(14) ?
C10 N4 C11 . . 106.83(18) ?
C10 N4 C18 . . 128.0(2) ?
C11 N4 C18 . . 125.2(2) ?
C25 N5 C19 . . 106.11(17) ?
C25 N5 Cd . . 124.03(14) ?
C19 N5 Cd . . 129.33(13) ?
C25 N6 C24 . . 106.95(17) ?
C25 N6 C35 . . 126.3(2) ?
C24 N6 C35 . . 126.73(19) ?
C28 N7 C34 . . 105.79(17) ?
C28 N7 Cd . . 123.49(14) ?
C34 N7 Cd . . 130.41(13) ?
C28 N8 C29 . . 107.38(17) ?
C28 N8 C36 . . 125.80(19) ?
C29 N8 C36 . . 126.78(19) ?
N1 C1 C6 . . 109.0(2) ?
N1 C1 C2 . . 130.3(2) ?
C6 C1 C2 . . 120.7(2) ?
C3 C2 C1 . . 117.4(3) ?
C3 C2 H2A . . 121.3 ?
C1 C2 H2A . . 121.3 ?
C2 C3 C4 . . 121.3(3) ?
C2 C3 H3A . . 119.3 ?
C4 C3 H3A . . 119.3 ?
C5 C4 C3 . . 121.8(3) ?
C5 C4 H4A . . 119.1 ?
C3 C4 H4A . . 119.1 ?
C4 C5 C6 . . 116.5(3) ?
C4 C5 H5A . . 121.8 ?
C6 C5 H5A . . 121.8 ?
N2 C6 C5 . . 132.1(3) ?
N2 C6 C1 . . 105.6(2) ?
C5 C6 C1 . . 122.3(3) ?
N1 C7 N2 . . 112.4(2) ?
N1 C7 C8 . . 123.2(2) ?
N2 C7 C8 . . 124.4(2) ?
O1 C8 C7 . . 104.70(17) ?
O1 C8 H8A . . 110.8 ?
C7 C8 H8A . . 110.8 ?
O1 C8 H8B . . 110.8 ?
C7 C8 H8B . . 110.8 ?
H8A C8 H8B . . 108.9 ?
O1 C9 C10 . . 105.19(17) ?
O1 C9 H9A . . 110.7 ?
C10 C9 H9A . . 110.7 ?
O1 C9 H9B . . 110.7 ?
C10 C9 H9B . . 110.7 ?
H9A C9 H9B . . 108.8 ?
N3 C10 N4 . . 112.90(19) ?
N3 C10 C9 . . 122.42(19) ?
N4 C10 C9 . . 124.68(19) ?
C12 C11 N4 . . 132.3(2) ?
C12 C11 C16 . . 122.1(2) ?
N4 C11 C16 . . 105.6(2) ?
C13 C12 C11 . . 116.4(2) ?
C13 C12 H12A . . 121.8 ?
C11 C12 H12A . . 121.8 ?
C12 C13 C14 . . 122.2(3) ?
C12 C13 H13A . . 118.9 ?
C14 C13 H13A . . 118.9 ?
C15 C14 C13 . . 121.3(2) ?
C15 C14 H14A . . 119.3 ?
C13 C14 H14A . . 119.3 ?
C14 C15 C16 . . 116.9(2) ?
C14 C15 H15A . . 121.6 ?
C16 C15 H15A . . 121.6 ?
N3 C16 C11 . . 109.07(19) ?
N3 C16 C15 . . 129.9(2) ?
C11 C16 C15 . . 121.1(2) ?
N2 C17 H17A . . 109.5 ?
N2 C17 H17B . . 109.5 ?
H17A C17 H17B . . 109.5 ?
N2 C17 H17C . . 109.5 ?
H17A C17 H17C . . 109.5 ?
H17B C17 H17C . . 109.5 ?
N4 C18 H18A . . 109.5 ?
N4 C18 H18B . . 109.5 ?
H18A C18 H18B . . 109.5 ?
N4 C18 H18C . . 109.5 ?
H18A C18 H18C . . 109.5 ?
H18B C18 H18C . . 109.5 ?
N5 C19 C20 . . 130.28(19) ?
N5 C19 C24 . . 108.76(18) ?
C20 C19 C24 . . 121.0(2) ?
C21 C20 C19 . . 117.3(2) ?
C21 C20 H20A . . 121.4 ?
C19 C20 H20A . . 121.4 ?
C20 C21 C22 . . 121.2(2) ?
C20 C21 H21A . . 119.4 ?
C22 C21 H21A . . 119.4 ?
C23 C22 C21 . . 122.1(2) ?
C23 C22 H22A . . 119.0 ?
C21 C22 H22A . . 119.0 ?
C22 C23 C24 . . 116.3(2) ?
C22 C23 H23A . . 121.8 ?
C24 C23 H23A . . 121.8 ?
N6 C24 C23 . . 132.2(2) ?
N6 C24 C19 . . 105.67(18) ?
C23 C24 C19 . . 122.1(2) ?
N5 C25 N6 . . 112.50(19) ?
N5 C25 C26 . . 124.00(18) ?
N6 C25 C26 . . 123.50(18) ?
O2 C26 C25 . . 104.78(16) ?
O2 C26 H26A . . 110.8 ?
C25 C26 H26A . . 110.8 ?
O2 C26 H26B . . 110.8 ?
C25 C26 H26B . . 110.8 ?
H26A C26 H26B . . 108.9 ?
O2 C27 C28 . . 105.58(16) ?
O2 C27 H27A . . 110.6 ?
C28 C27 H27A . . 110.6 ?
O2 C27 H27B . . 110.6 ?
C28 C27 H27B . . 110.6 ?
H27A C27 H27B . . 108.8 ?
N7 C28 N8 . . 112.49(18) ?
N7 C28 C27 . . 123.78(18) ?
N8 C28 C27 . . 123.73(18) ?
N8 C29 C30 . . 132.6(2) ?
N8 C29 C34 . . 105.81(18) ?
C30 C29 C34 . . 121.6(2) ?
C31 C30 C29 . . 116.4(2) ?
C31 C30 H30A . . 121.8 ?
C29 C30 H30A . . 121.8 ?
C30 C31 C32 . . 122.3(2) ?
C30 C31 H31A . . 118.9 ?
C32 C31 H31A . . 118.9 ?
C33 C32 C31 . . 121.3(2) ?
C33 C32 H32A . . 119.4 ?
C31 C32 H32A . . 119.4 ?
C34 C33 C32 . . 117.1(2) ?
C34 C33 H33A . . 121.5 ?
C32 C33 H33A . . 121.5 ?
C33 C34 N7 . . 130.09(19) ?
C33 C34 C29 . . 121.4(2) ?
N7 C34 C29 . . 108.52(18) ?
N6 C35 H35A . . 109.5 ?
N6 C35 H35B . . 109.5 ?
H35A C35 H35B . . 109.5 ?
N6 C35 H35C . . 109.5 ?
H35A C35 H35C . . 109.5 ?
H35B C35 H35C . . 109.5 ?
N8 C36 H36A . . 109.5 ?
N8 C36 H36B . . 109.5 ?
H36A C36 H36B . . 109.5 ?
N8 C36 H36C . . 109.5 ?
H36A C36 H36C . . 109.5 ?
H36B C36 H36C . . 109.5 ?
O5 N9 O4 . . 124.6(8) ?
O5 N9 C38 . . 119.7(7) ?
O4 N9 C38 . . 115.6(6) ?
O6 N10 O7 . . 121.5(9) ?
O6 N10 C40 . . 117.9(8) ?
O7 N10 C40 . . 119.6(8) ?
O9 N11 O8 . . 124.2(7) ?
O9 N11 C42 . . 119.5(7) ?
O8 N11 C42 . . 116.3(6) ?
O3 C37 C38 . . 118.3(4) ?
O3 C37 C42 . . 121.3(4) ?
C38 C37 C42 . . 120.0 ?
C37 C38 C39 . . 120.0 ?
C37 C38 N9 . . 121.4(3) ?
C39 C38 N9 . . 118.4(3) ?
C40 C39 C38 . . 120.0 ?
C40 C39 H39 . . 120.0 ?
C38 C39 H39 . . 120.0 ?
C39 C40 C41 . . 120.0 ?
C39 C40 N10 . . 119.5(4) ?
C41 C40 N10 . . 120.0(4) ?
C42 C41 C40 . . 120.0 ?
C42 C41 H41 . . 120.0 ?
C40 C41 H41 . . 120.0 ?
C41 C42 C37 . . 120.0 ?
C41 C42 N11 . . 115.0(3) ?
C37 C42 N11 . . 124.9(3) ?
O4A N9A O5A . . 124.8(7) ?
O4A N9A C38A . . 117.0(6) ?
O5A N9A C38A . . 118.0(6) ?
O6A N10A O7A . . 122.4(9) ?
O6A N10A C40A . . 119.4(8) ?
O7A N10A C40A . . 117.2(8) ?
O9A N11A O8A . . 124.6(8) ?
O9A N11A C42A . . 114.7(7) ?
O8A N11A C42A . . 120.5(7) ?
O3A C37A C42A . . 126.3(5) ?
O3A C37A C38A . . 122.5(5) ?
C42A C37A C38A . . 111.2(4) ?
C39A C38A C37A . . 126.3(4) ?
C39A C38A N9A . . 115.9(4) ?
C37A C38A N9A . . 117.6(4) ?
C38A C39A C40A . . 116.8(4) ?
C38A C39A H39A . . 121.6 ?
C40A C39A H39A . . 121.6 ?
C39A C40A C41A . . 121.8(4) ?
C39A C40A N10A . . 118.8(5) ?
C41A C40A N10A . . 119.0(5) ?
C42A C41A C40A . . 118.9(4) ?
C42A C41A H41A . . 120.5 ?
C40A C41A H41A . . 120.5 ?
C41A C42A C37A . . 124.4(4) ?
C41A C42A N11A . . 116.7(4) ?
C37A C42A N11A . . 118.8(4) ?
O12 N12 O11 . . 123.0(2) ?
O12 N12 C44 . . 118.10(18) ?
O11 N12 C44 . . 118.92(19) ?
O13 N13 O14 . . 123.1(2) ?
O13 N13 C46 . . 118.8(2) ?
O14 N13 C46 . . 118.1(2) ?
O15 N14 O16 . . 123.2(2) ?
O15 N14 C48 . . 118.1(2) ?
O16 N14 C48 . . 118.69(19) ?
O10 C43 C48 . . 125.1(2) ?
O10 C43 C44 . . 124.5(2) ?
C48 C43 C44 . . 110.40(18) ?
C45 C44 N12 . . 117.46(19) ?
C45 C44 C43 . . 125.5(2) ?
N12 C44 C43 . . 116.88(19) ?
C44 C45 C46 . . 119.0(2) ?
C44 C45 H45 . . 120.5 ?
C46 C45 H45 . . 120.5 ?
C45 C46 C47 . . 120.9(2) ?
C45 C46 N13 . . 119.0(2) ?
C47 C46 N13 . . 120.1(2) ?
C48 C47 C46 . . 119.1(2) ?
C48 C47 H47 . . 120.4 ?
C46 C47 H47 . . 120.4 ?
C47 C48 C43 . . 125.1(2) ?
C47 C48 N14 . . 116.7(2) ?
C43 C48 N14 . . 118.22(19) ?
C50 C49 H49A . . 109.5 ?
C50 C49 H49B . . 109.5 ?
H49A C49 H49B . . 109.5 ?
C50 C49 H49C . . 109.5 ?
H49A C49 H49C . . 109.5 ?
H49B C49 H49C . . 109.5 ?
N15 C50 C49 . . 179.3(5) ?
C52 C51 H51A . . 109.5 ?
C52 C51 H51B . . 109.5 ?
H51A C51 H51B . . 109.5 ?
C52 C51 H51C . . 109.5 ?
H51A C51 H51C . . 109.5 ?
H51B C51 H51C . . 109.5 ?
N17 C52 C51 . . 176.2(13) ?
N17' N17' C52' 2_554 . 124.6(10) ?
N17' N17' C52' 2_554 2_554 33.3(6) ?
C52' N17' C52' . 2_554 102.4(11) ?
C52' C51' H51D . . 109.5 ?
C52' C51' H51E . . 109.5 ?
H51D C51' H51E . . 109.5 ?
C52' C51' H51F . . 109.5 ?
H51D C51' H51F . . 109.5 ?
H51E C51' H51F . . 109.5 ?
N17' C52' C51' . . 172.8(12) ?
N17' C52' N17' . 2_554 22.1(5) ?
C51' C52' N17' . 2_554 150.8(10) ?

loop_
_geom_bond_atom_site_label_1
_geom_bond_atom_site_label_2
_geom_bond_site_symmetry_2
_geom_bond_distance
_geom_bond_publ_flag
Cd N5 . 2.2322(17) ?
Cd N1 . 2.2384(18) ?
Cd N7 . 2.2409(17) ?
Cd N3 . 2.2583(18) ?
Cd O1 . 2.4848(16) ?
Cd O2 . 2.5488(16) ?
O1 C9 . 1.410(3) ?
O1 C8 . 1.411(3) ?
O2 C27 . 1.414(3) ?
O2 C26 . 1.419(3) ?
N1 C7 . 1.316(3) ?
N1 C1 . 1.387(3) ?
N2 C7 . 1.351(3) ?
N2 C6 . 1.380(4) ?
N2 C17 . 1.462(3) ?
N3 C10 . 1.325(3) ?
N3 C16 . 1.389(3) ?
N4 C10 . 1.347(3) ?
N4 C11 . 1.395(3) ?
N4 C18 . 1.464(3) ?
N5 C25 . 1.314(3) ?
N5 C19 . 1.389(3) ?
N6 C25 . 1.357(3) ?
N6 C24 . 1.387(3) ?
N6 C35 . 1.457(3) ?
N7 C28 . 1.327(3) ?
N7 C34 . 1.396(3) ?
N8 C28 . 1.350(3) ?
N8 C29 . 1.385(3) ?
N8 C36 . 1.462(3) ?
C1 C6 . 1.393(3) ?
C1 C2 . 1.395(4) ?
C2 C3 . 1.372(4) ?
C2 H2A . 0.9500 ?
C3 C4 . 1.403(5) ?
C3 H3A . 0.9500 ?
C4 C5 . 1.380(5) ?
C4 H4A . 0.9500 ?
C5 C6 . 1.386(4) ?
C5 H5A . 0.9500 ?
C7 C8 . 1.494(3) ?
C8 H8A . 0.9900 ?
C8 H8B . 0.9900 ?
C9 C10 . 1.497(3) ?
C9 H9A . 0.9900 ?
C9 H9B . 0.9900 ?
C11 C12 . 1.388(4) ?
C11 C16 . 1.397(3) ?
C12 C13 . 1.380(4) ?
C12 H12A . 0.9500 ?
C13 C14 . 1.403(4) ?
C13 H13A . 0.9500 ?
C14 C15 . 1.383(3) ?
C14 H14A . 0.9500 ?
C15 C16 . 1.398(3) ?
C15 H15A . 0.9500 ?
C17 H17A . 0.9800 ?
C17 H17B . 0.9800 ?
C17 H17C . 0.9800 ?
C18 H18A . 0.9800 ?
C18 H18B . 0.9800 ?
C18 H18C . 0.9800 ?
C19 C20 . 1.390(3) ?
C19 C24 . 1.399(3) ?
C20 C21 . 1.381(3) ?
C20 H20A . 0.9500 ?
C21 C22 . 1.407(3) ?
C21 H21A . 0.9500 ?
C22 C23 . 1.379(3) ?
C22 H22A . 0.9500 ?
C23 C24 . 1.391(3) ?
C23 H23A . 0.9500 ?
C25 C26 . 1.491(3) ?
C26 H26A . 0.9900 ?
C26 H26B . 0.9900 ?
C27 C28 . 1.490(3) ?
C27 H27A . 0.9900 ?
C27 H27B . 0.9900 ?
C29 C30 . 1.393(3) ?
C29 C34 . 1.404(3) ?
C30 C31 . 1.386(4) ?
C30 H30A . 0.9500 ?
C31 C32 . 1.394(4) ?
C31 H31A . 0.9500 ?
C32 C33 . 1.392(3) ?
C32 H32A . 0.9500 ?
C33 C34 . 1.385(3) ?
C33 H33A . 0.9500 ?
C35 H35A . 0.9800 ?
C35 H35B . 0.9800 ?
C35 H35C . 0.9800 ?
C36 H36A . 0.9800 ?
C36 H36B . 0.9800 ?
C36 H36C . 0.9800 ?
O3 C37 . 1.292(5) ?
O4 N9 . 1.233(6) ?
O5 N9 . 1.219(6) ?
O6 N10 . 1.239(7) ?
O7 N10 . 1.241(6) ?
O8 N11 . 1.248(6) ?
O9 N11 . 1.216(7) ?
N9 C38 . 1.461(5) ?
N10 C40 . 1.436(5) ?
N11 C42 . 1.461(4) ?
C37 C38 . 1.3900 ?
C37 C42 . 1.3900 ?
C38 C39 . 1.3900 ?
C39 C40 . 1.3900 ?
C39 H39 . 0.9500 ?
C40 C41 . 1.3900 ?
C41 C42 . 1.3900 ?
C41 H41 . 0.9500 ?
O3A C37A . 1.249(5) ?
O4A N9A . 1.224(6) ?
O5A N9A . 1.226(7) ?
O6A N10A . 1.234(7) ?
O7A N10A . 1.243(6) ?
O8A N11A . 1.241(6) ?
O9A N11A . 1.237(7) ?
N9A C38A . 1.468(5) ?
N10A C40A . 1.438(5) ?
N11A C42A . 1.473(6) ?
C37A C42A . 1.433(6) ?
C37A C38A . 1.457(6) ?
C38A C39A . 1.382(5) ?
C39A C40A . 1.391(6) ?
C39A H39A . 0.9500 ?
C40A C41A . 1.400(6) ?
C41A C42A . 1.385(5) ?
C41A H41A . 0.9500 ?
O10 C43 . 1.238(3) ?
O11 N12 . 1.227(3) ?
O12 N12 . 1.227(3) ?
O13 N13 . 1.236(3) ?
O14 N13 . 1.237(3) ?
O15 N14 . 1.229(3) ?
O16 N14 . 1.229(3) ?
N12 C44 . 1.449(3) ?
N13 C46 . 1.438(3) ?
N14 C48 . 1.455(3) ?
C43 C48 . 1.454(3) ?
C43 C44 . 1.461(3) ?
C44 C45 . 1.367(3) ?
C45 C46 . 1.386(3) ?
C45 H45 . 0.9500 ?
C46 C47 . 1.393(3) ?
C47 C48 . 1.373(3) ?
C47 H47 . 0.9500 ?
N15 C50 . 1.152(5) ?
C49 C50 . 1.415(5) ?
C49 H49A . 0.9800 ?
C49 H49B . 0.9800 ?
C49 H49C . 0.9800 ?
N17 C52 . 1.164(6) ?
C51 C52 . 1.396(6) ?
C51 H51A . 0.9800 ?
C51 H51B . 0.9800 ?
C51 H51C . 0.9800 ?
N17' N17' 2_554 0.795(16) ?
N17' C52' . 1.158(6) ?
N17' C52' 2_554 1.738(13) ?
C51' C52' . 1.410(6) ?
C51' H51D . 0.9800 ?
C51' H51E . 0.9800 ?
C51' H51F . 0.9800 ?
C52' N17' 2_554 1.738(13) ?

loop_
_geom_torsion_atom_site_label_1
_geom_torsion_atom_site_label_2
_geom_torsion_atom_site_label_3
_geom_torsion_atom_site_label_4
_geom_torsion_site_symmetry_1
_geom_torsion_site_symmetry_2
_geom_torsion_site_symmetry_3
_geom_torsion_site_symmetry_4
_geom_torsion
_geom_torsion_publ_flag
N5 Cd O1 C9 . . . . 85.08(19) ?
N1 Cd O1 C9 . . . . -179.1(2) ?
N7 Cd O1 C9 . . . . -93.16(19) ?
N3 Cd O1 C9 . . . . -0.47(17) ?
O2 Cd O1 C9 . . . . 169.7(4) ?
N5 Cd O1 C8 . . . . -87.77(19) ?
N1 Cd O1 C8 . . . . 8.07(17) ?
N7 Cd O1 C8 . . . . 93.98(19) ?
N3 Cd O1 C8 . . . . -173.3(2) ?
O2 Cd O1 C8 . . . . -3.2(6) ?
N5 Cd O2 C27 . . . . -160.70(18) ?
N1 Cd O2 C27 . . . . 100.81(17) ?
N7 Cd O2 C27 . . . . 11.20(15) ?
N3 Cd O2 C27 . . . . -78.97(17) ?
O1 Cd O2 C27 . . . . 111.6(5) ?
N5 Cd O2 C26 . . . . -11.34(15) ?
N1 Cd O2 C26 . . . . -109.84(16) ?
N7 Cd O2 C26 . . . . 160.55(18) ?
N3 Cd O2 C26 . . . . 70.39(17) ?
O1 Cd O2 C26 . . . . -99.1(5) ?
N5 Cd N1 C7 . . . . 109.26(18) ?
N7 Cd N1 C7 . . . . -114.51(18) ?
N3 Cd N1 C7 . . . . -2.1(2) ?
O1 Cd N1 C7 . . . . -0.32(17) ?
O2 Cd N1 C7 . . . . 178.21(17) ?
N5 Cd N1 C1 . . . . -81.4(2) ?
N7 Cd N1 C1 . . . . 54.9(2) ?
N3 Cd N1 C1 . . . . 167.32(19) ?
O1 Cd N1 C1 . . . . 169.1(2) ?
O2 Cd N1 C1 . . . . -12.4(2) ?
N5 Cd N3 C10 . . . . -111.97(16) ?
N1 Cd N3 C10 . . . . 2.8(2) ?
N7 Cd N3 C10 . . . . 112.83(16) ?
O1 Cd N3 C10 . . . . 1.08(16) ?
O2 Cd N3 C10 . . . . -177.47(15) ?
N5 Cd N3 C16 . . . . 65.11(18) ?
N1 Cd N3 C16 . . . . 179.90(16) ?
N7 Cd N3 C16 . . . . -70.09(18) ?
O1 Cd N3 C16 . . . . 178.16(19) ?
O2 Cd N3 C16 . . . . -0.39(19) ?
N1 Cd N5 C25 . . . . 103.81(17) ?
N7 Cd N5 C25 . . . . -8.2(2) ?
N3 Cd N5 C25 . . . . -119.88(17) ?
O1 Cd N5 C25 . . . . 173.99(15) ?
O2 Cd N5 C25 . . . . 1.88(16) ?
N1 Cd N5 C19 . . . . -66.64(18) ?
N7 Cd N5 C19 . . . . -178.62(15) ?
N3 Cd N5 C19 . . . . 69.67(18) ?
O1 Cd N5 C19 . . . . 3.54(19) ?
O2 Cd N5 C19 . . . . -168.57(19) ?
N5 Cd N7 C28 . . . . 7.4(2) ?
N1 Cd N7 C28 . . . . -107.82(16) ?
N3 Cd N7 C28 . . . . 116.39(16) ?
O1 Cd N7 C28 . . . . -174.77(15) ?
O2 Cd N7 C28 . . . . -2.62(15) ?
N5 Cd N7 C34 . . . . -179.96(15) ?
N1 Cd N7 C34 . . . . 64.82(18) ?
N3 Cd N7 C34 . . . . -70.97(18) ?
O1 Cd N7 C34 . . . . -2.13(19) ?
O2 Cd N7 C34 . . . . 170.02(19) ?
C7 N1 C1 C6 . . . . -0.2(3) ?
Cd N1 C1 C6 . . . . -171.05(19) ?
C7 N1 C1 C2 . . . . 178.8(3) ?
Cd N1 C1 C2 . . . . 8.0(4) ?
N1 C1 C2 C3 . . . . -178.5(3) ?
C6 C1 C2 C3 . . . . 0.5(5) ?
C1 C2 C3 C4 . . . . 0.8(6) ?
C2 C3 C4 C5 . . . . -1.3(8) ?
C3 C4 C5 C6 . . . . 0.5(8) ?
C7 N2 C6 C5 . . . . -177.3(4) ?
C17 N2 C6 C5 . . . . 4.6(6) ?
C7 N2 C6 C1 . . . . 0.4(3) ?
C17 N2 C6 C1 . . . . -177.7(3) ?
C4 C5 C6 N2 . . . . 178.1(4) ?
C4 C5 C6 C1 . . . . 0.8(6) ?
N1 C1 C6 N2 . . . . -0.1(3) ?
C2 C1 C6 N2 . . . . -179.2(3) ?
N1 C1 C6 C5 . . . . 177.9(3) ?
C2 C1 C6 C5 . . . . -1.3(5) ?
C1 N1 C7 N2 . . . . 0.5(3) ?
Cd N1 C7 N2 . . . . 172.08(16) ?
C1 N1 C7 C8 . . . . -178.8(2) ?
Cd N1 C7 C8 . . . . -7.2(3) ?
C6 N2 C7 N1 . . . . -0.6(3) ?
C17 N2 C7 N1 . . . . 177.5(3) ?
C6 N2 C7 C8 . . . . 178.7(2) ?
C17 N2 C7 C8 . . . . -3.2(4) ?
C9 O1 C8 C7 . . . . 174.2(2) ?
Cd O1 C8 C7 . . . . -12.6(2) ?
N1 C7 C8 O1 . . . . 12.7(3) ?
N2 C7 C8 O1 . . . . -166.5(2) ?
C8 O1 C9 C10 . . . . 173.1(2) ?
Cd O1 C9 C10 . . . . -0.1(2) ?
C16 N3 C10 N4 . . . . 0.2(2) ?
Cd N3 C10 N4 . . . . 177.88(13) ?
C16 N3 C10 C9 . . . . -179.36(19) ?
Cd N3 C10 C9 . . . . -1.7(3) ?
C11 N4 C10 N3 . . . . -0.4(2) ?
C18 N4 C10 N3 . . . . 178.1(2) ?
C11 N4 C10 C9 . . . . 179.1(2) ?
C18 N4 C10 C9 . . . . -2.4(4) ?
O1 C9 C10 N3 . . . . 1.0(3) ?
O1 C9 C10 N4 . . . . -178.5(2) ?
C10 N4 C11 C12 . . . . -179.8(3) ?
C18 N4 C11 C12 . . . . 1.6(4) ?
C10 N4 C11 C16 . . . . 0.5(2) ?
C18 N4 C11 C16 . . . . -178.1(2) ?
N4 C11 C12 C13 . . . . -179.9(3) ?
C16 C11 C12 C13 . . . . -0.2(4) ?
C11 C12 C13 C14 . . . . 0.9(4) ?
C12 C13 C14 C15 . . . . -0.3(5) ?
C13 C14 C15 C16 . . . . -0.9(4) ?
C10 N3 C16 C11 . . . . 0.1(2) ?
Cd N3 C16 C11 . . . . -177.37(14) ?
C10 N3 C16 C15 . . . . -178.9(2) ?
Cd N3 C16 C15 . . . . 3.6(3) ?
C12 C11 C16 N3 . . . . 179.9(2) ?
N4 C11 C16 N3 . . . . -0.4(2) ?
C12 C11 C16 C15 . . . . -1.0(3) ?
N4 C11 C16 C15 . . . . 178.8(2) ?
C14 C15 C16 N3 . . . . -179.6(2) ?
C14 C15 C16 C11 . . . . 1.5(3) ?
C25 N5 C19 C20 . . . . 179.9(2) ?
Cd N5 C19 C20 . . . . -8.3(3) ?
C25 N5 C19 C24 . . . . -0.2(2) ?
Cd N5 C19 C24 . . . . 171.55(14) ?
N5 C19 C20 C21 . . . . 179.8(2) ?
C24 C19 C20 C21 . . . . -0.1(3) ?
C19 C20 C21 C22 . . . . -0.7(4) ?
C20 C21 C22 C23 . . . . 0.8(4) ?
C21 C22 C23 C24 . . . . 0.0(4) ?
C25 N6 C24 C23 . . . . 179.0(2) ?
C35 N6 C24 C23 . . . . 0.4(4) ?
C25 N6 C24 C19 . . . . -0.3(2) ?
C35 N6 C24 C19 . . . . -178.8(2) ?
C22 C23 C24 N6 . . . . -180.0(2) ?
C22 C23 C24 C19 . . . . -0.8(3) ?
N5 C19 C24 N6 . . . . 0.3(2) ?
C20 C19 C24 N6 . . . . -179.8(2) ?
N5 C19 C24 C23 . . . . -179.0(2) ?
C20 C19 C24 C23 . . . . 0.9(3) ?
C19 N5 C25 N6 . . . . 0.1(2) ?
Cd N5 C25 N6 . . . . -172.28(13) ?
C19 N5 C25 C26 . . . . 180.0(2) ?
Cd N5 C25 C26 . . . . 7.6(3) ?
C24 N6 C25 N5 . . . . 0.1(2) ?
C35 N6 C25 N5 . . . . 178.7(2) ?
C24 N6 C25 C26 . . . . -179.78(19) ?
C35 N6 C25 C26 . . . . -1.2(3) ?
C27 O2 C26 C25 . . . . 166.71(19) ?
Cd O2 C26 C25 . . . . 16.6(2) ?
N5 C25 C26 O2 . . . . -16.2(3) ?
N6 C25 C26 O2 . . . . 163.7(2) ?
C26 O2 C27 C28 . . . . -166.03(19) ?
Cd O2 C27 C28 . . . . -15.9(2) ?
C34 N7 C28 N8 . . . . 0.0(2) ?
Cd N7 C28 N8 . . . . 174.22(13) ?
C34 N7 C28 C27 . . . . 179.87(19) ?
Cd N7 C28 C27 . . . . -6.0(3) ?
C29 N8 C28 N7 . . . . 0.6(2) ?
C36 N8 C28 N7 . . . . 178.5(2) ?
C29 N8 C28 C27 . . . . -179.2(2) ?
C36 N8 C28 C27 . . . . -1.4(3) ?
O2 C27 C28 N7 . . . . 14.7(3) ?
O2 C27 C28 N8 . . . . -165.5(2) ?
C28 N8 C29 C30 . . . . 177.6(2) ?
C36 N8 C29 C30 . . . . -0.3(4) ?
C28 N8 C29 C34 . . . . -1.0(2) ?
C36 N8 C29 C34 . . . . -178.8(2) ?
N8 C29 C30 C31 . . . . -178.9(2) ?
C34 C29 C30 C31 . . . . -0.6(3) ?
C29 C30 C31 C32 . . . . -0.6(4) ?
C30 C31 C32 C33 . . . . 0.8(4) ?
C31 C32 C33 C34 . . . . 0.1(3) ?
C32 C33 C34 N7 . . . . 177.8(2) ?
C32 C33 C34 C29 . . . . -1.2(3) ?
C28 N7 C34 C33 . . . . -179.8(2) ?
Cd N7 C34 C33 . . . . 6.6(3) ?
C28 N7 C34 C29 . . . . -0.7(2) ?
Cd N7 C34 C29 . . . . -174.29(14) ?
N8 C29 C34 C33 . . . . -179.75(19) ?
C30 C29 C34 C33 . . . . 1.5(3) ?
N8 C29 C34 N7 . . . . 1.0(2) ?
C30 C29 C34 N7 . . . . -177.7(2) ?
O3 C37 C38 C39 . . . . -173.0(5) ?
C42 C37 C38 C39 . . . . 0.0 ?
O3 C37 C38 N9 . . . . 12.7(6) ?
C42 C37 C38 N9 . . . . -174.2(4) ?
O5 N9 C38 C37 . . . . -130.3(12) ?
O4 N9 C38 C37 . . . . 46.1(11) ?
O5 N9 C38 C39 . . . . 55.4(13) ?
O4 N9 C38 C39 . . . . -128.3(10) ?
C37 C38 C39 C40 . . . . 0.0 ?
N9 C38 C39 C40 . . . . 174.4(4) ?
C38 C39 C40 C41 . . . . 0.0 ?
C38 C39 C40 N10 . . . . 171.8(7) ?
O6 N10 C40 C39 . . . . -1(2) ?
O7 N10 C40 C39 . . . . -170.0(19) ?
O6 N10 C40 C41 . . . . 170(2) ?
O7 N10 C40 C41 . . . . 2(2) ?
C39 C40 C41 C42 . . . . 0.0 ?
N10 C40 C41 C42 . . . . -171.7(7) ?
C40 C41 C42 C37 . . . . 0.0 ?
C40 C41 C42 N11 . . . . -175.5(4) ?
O3 C37 C42 C41 . . . . 172.8(5) ?
C38 C37 C42 C41 . . . . 0.0 ?
O3 C37 C42 N11 . . . . -12.1(5) ?
C38 C37 C42 N11 . . . . 175.1(4) ?
O9 N11 C42 C41 . . . . -162.4(9) ?
O8 N11 C42 C41 . . . . 19.1(10) ?
O9 N11 C42 C37 . . . . 22.3(10) ?
O8 N11 C42 C37 . . . . -156.2(9) ?
O3A C37A C38A C39A . . . . -176.0(8) ?
C42A C37A C38A C39A . . . . 4.5(8) ?
O3A C37A C38A N9A . . . . 0.4(9) ?
C42A C37A C38A N9A . . . . -179.1(4) ?
O4A N9A C38A C39A . . . . -132.7(11) ?
O5A N9A C38A C39A . . . . 43.2(14) ?
O4A N9A C38A C37A . . . . 50.5(11) ?
O5A N9A C38A C37A . . . . -133.6(12) ?
C37A C38A C39A C40A . . . . -5.6(8) ?
N9A C38A C39A C40A . . . . 177.9(5) ?
C38A C39A C40A C41A . . . . 0.4(7) ?
C38A C39A C40A N10A . . . . -172.1(8) ?
O6A N10A C40A C39A . . . . 4(2) ?
O7A N10A C40A C39A . . . . 173.4(19) ?
O6A N10A C40A C41A . . . . -169(2) ?
O7A N10A C40A C41A . . . . 1(2) ?
C39A C40A C41A C42A . . . . 5.4(7) ?
N10A C40A C41A C42A . . . . 177.9(7) ?
C40A C41A C42A C37A . . . . -6.6(8) ?
C40A C41A C42A N11A . . . . 175.2(5) ?
O3A C37A C42A C41A . . . . -177.6(8) ?
C38A C37A C42A C41A . . . . 1.9(7) ?
O3A C37A C42A N11A . . . . 0.5(9) ?
C38A C37A C42A N11A . . . . -180.0(4) ?
O9A N11A C42A C41A . . . . -153.8(10) ?
O8A N11A C42A C41A . . . . 21.3(13) ?
O9A N11A C42A C37A . . . . 28.0(11) ?
O8A N11A C42A C37A . . . . -156.9(12) ?
O12 N12 C44 C45 . . . . 36.4(3) ?
O11 N12 C44 C45 . . . . -144.4(2) ?
O12 N12 C44 C43 . . . . -138.9(2) ?
O11 N12 C44 C43 . . . . 40.3(3) ?
O10 C43 C44 C45 . . . . -178.6(2) ?
C48 C43 C44 C45 . . . . 0.9(3) ?
O10 C43 C44 N12 . . . . -3.7(3) ?
C48 C43 C44 N12 . . . . 175.77(17) ?
N12 C44 C45 C46 . . . . -176.88(18) ?
C43 C44 C45 C46 . . . . -2.0(3) ?
C44 C45 C46 C47 . . . . 0.9(3) ?
C44 C45 C46 N13 . . . . 178.27(19) ?
O13 N13 C46 C45 . . . . 1.0(3) ?
O14 N13 C46 C45 . . . . -177.9(2) ?
O13 N13 C46 C47 . . . . 178.4(2) ?
O14 N13 C46 C47 . . . . -0.5(3) ?
C45 C46 C47 C48 . . . . 1.3(3) ?
N13 C46 C47 C48 . . . . -176.10(19) ?
C46 C47 C48 C43 . . . . -2.5(3) ?
C46 C47 C48 N14 . . . . 175.21(19) ?
O10 C43 C48 C47 . . . . -179.1(2) ?
C44 C43 C48 C47 . . . . 1.4(3) ?
O10 C43 C48 N14 . . . . 3.2(3) ?
C44 C43 C48 N14 . . . . -176.24(18) ?
O15 N14 C48 C47 . . . . 33.0(3) ?
O16 N14 C48 C47 . . . . -145.0(2) ?
O15 N14 C48 C43 . . . . -149.1(2) ?
O16 N14 C48 C43 . . . . 32.9(3) ?
N17' N17' C52' C51' 2_554 . . . -13(11) ?
C52' N17' C52' C51' 2_554 . . . 14(10) ?
C52' N17' C52' N17' 2_554 . . 2_554 27.3(15) ?
